data_7237986
loop_
_publ_author_name
'Zhang, Qing'
'Sun, Shuaiqiang'
'Chung, Won Jae'
'Yoon, Sung Joon'
'Wang, Yaxiong'
'Guo, Runda'
'Ye, Shaofeng'
'Lee, Jun Yeob'
'Wang, Lei'

_publ_section_title
;
 Highly efficient TADF OLEDs with low efficiency roll-off based on novel
 acridine--carbazole hybrid donor-substituted pyrimidine derivatives
;
_journal_issue 39
_journal_name_full 'Journal of Materials Chemistry C'
_journal_page_first 12248
_journal_paper_doi 10.1039/C9TC04284A
_journal_volume 7
_journal_year 2019
_chemical_formula_moiety '2(C49 H36 N4)'
_chemical_formula_sum 'C98 H72 N8'
_chemical_formula_weight 1361.63
_chemical_name_systematic 12AcCz-PM
_space_group_crystal_system triclinic
_space_group_IT_number 2
_space_group_name_Hall '-P 1'
_space_group_name_H-M_alt 'P -1'
_atom_sites_solution_hydrogens difmap
_atom_sites_solution_primary dual
_audit_creation_date 2019-05-11
_audit_creation_method
;
Olex2 1.2
(compiled 2017.08.10 svn.r3458 for OlexSys, GUI svn.r5506)
;
_audit_update_record
;
2019-05-11 deposited with the CCDC.	2019-09-15 downloaded from the CCDC.
;
_cell_angle_alpha 83.7970(10)
_cell_angle_beta 86.3580(10)
_cell_angle_gamma 69.3060(10)
_cell_formula_units_Z 2
_cell_length_a 15.0083(2)
_cell_length_b 15.8070(2)
_cell_length_c 15.9762(2)
_cell_measurement_reflns_used 76233
_cell_measurement_temperature 100.00(10)
_cell_measurement_theta_max 73.6340
_cell_measurement_theta_min 2.7740
_cell_volume 3523.53(8)
_computing_cell_refinement 'CrysAlisPro 1.171.39.28b (Rigaku OD, 2015)'
_computing_data_collection 'CrysAlisPro 1.171.39.28b (Rigaku OD, 2015)'
_computing_data_reduction 'CrysAlisPro 1.171.39.28b (Rigaku OD, 2015)'
_computing_molecular_graphics 'Olex2 (Dolomanov et al., 2009)'
_computing_publication_material 'Olex2 (Dolomanov et al., 2009)'
_computing_structure_refinement 'ShelXL (Sheldrick, 2015)'
_computing_structure_solution 'ShelXT (Sheldrick, 2015)'
_diffrn_ambient_environment N~2~
_diffrn_ambient_temperature 100.00(10)
_diffrn_detector 'CCD plate'
_diffrn_measured_fraction_theta_full 0.996
_diffrn_measured_fraction_theta_max 0.980
_diffrn_measurement_details
;
List of Runs (angles in degrees, time in seconds):

  # Type    Start    End  Width  t~exp~   \w     \q     \k     \f   Frames
#--------------------------------------------------------------------------
  1  \w     37.00  83.00   0.50    0.50    --    0.00  57.00 -30.00   92
  2  \w    -87.00  -7.00   0.50    0.50    --    0.00 -38.00-150.00  160
  3  \w    -32.00  31.00   0.50    0.50    --    0.00 -82.00  90.00  126
  4  \w     51.00  87.00   0.50    0.50    --    0.00  38.00 120.00   72
  5  \w    -16.00  31.00   0.50    0.50    --    0.00 -82.00 -90.00   94
  6  \w    -16.00  29.00   0.50    0.50    --    0.00  38.00-180.00   90
  7  \w     35.00  85.00   0.50    0.50    --    0.00  57.00-180.00  100
  8  \w    -22.00   5.00   0.50    0.50    --    0.00  57.00 -60.00   54
  9  \w     35.00  61.00   0.50    0.50    --    0.00  38.00-180.00   52
 10  \w    -27.00  -1.00   0.50    0.50    --    0.00  73.00 158.48   52
 11  \w    -16.00  25.00   0.50    0.50    --    0.00  38.00 120.00   82
 12  \w     15.00  40.00   0.50    0.50    --    0.00  19.00   0.00   50
 13  \w     61.00  88.00   0.50    0.50    --    0.00  38.00  90.00   54
 14  \w    -16.00  29.00   0.50    0.50    --    0.00  38.00  90.00   90
 15  \w    -18.00  14.00   0.50    0.50    --    0.00  19.00   0.00   64
 16  \w    -12.00  13.00   0.50    0.50    --    0.00  57.00 -30.00   50
 17  \w    -41.00  -2.00   0.50    0.50    --    0.00 -77.00 150.00   78
 18  \w     30.00  72.00   0.50    0.50    --    0.00  57.00 -60.00   84
 19  \w     68.00  93.00   0.50    0.50    --   94.60  70.00-155.37   50
 20  \w     66.00 118.00   0.50    0.50    --   94.60  74.00  62.81  104
 21  \w     70.00  95.00   0.50    0.50    --   94.60  64.00 121.19   50
 22  \w    159.00 184.00   0.50    0.50    --   94.60  64.00  47.62   50
 23  \w     68.00  94.00   0.50    0.50    --   94.60  70.00 -29.01   52
 24  \w     67.00  93.00   0.50    0.50    --   94.60  73.00  23.51   52
 25  \w     66.00  92.00   0.50    0.50    --   94.60  74.00 -83.36   52
 26  \w     69.00  95.00   0.50    0.50    --   94.60  67.00-134.85   52
 27  \w     66.00 140.00   0.50    0.50    --   94.60  74.00-112.96  148
 28  \w    145.00 170.00   0.50    0.50    --   94.60  74.00-112.96   50
 29  \w     67.00  93.00   0.50    0.50    --   94.60  72.00-152.25   52
 30  \w     70.00  96.00   0.50    0.50    --   94.60  63.00 106.15   52
 31  \w     70.00  95.00   0.50    0.50    --   94.60  64.00  47.62   50
 32  \w     74.00 184.00   0.50    0.50    --   94.60  51.00  56.02  220
 33  \w     74.00 184.00   0.50    0.50    --   94.60  53.00-155.00  220
 34  \w     69.00  99.00   0.50    0.50    --   94.60  68.00 160.57   60
 35  \w     70.00 163.00   0.50    0.50    --   94.60  64.00 174.33  186
 36  \w    124.00 168.00   0.50    0.50    --   94.60  74.00-169.31   88
 37  \w     66.00  96.00   0.50    0.50    --   94.60  75.00  51.24   60
 38  \w     66.00  91.00   0.50    0.50    --   94.60  74.00 -69.02   50
 39  \w     67.00  92.00   0.50    0.50    --   94.60  73.00 121.69   50
 40  \w    144.00 169.00   0.50    0.50    --   94.60  69.00-131.39   50
 41  \w     67.00  92.00   0.50    0.50    --   94.60  72.00-116.90   50
 42  \w     66.00  92.00   0.50    0.50    --   94.60  75.00 170.52   52
 43  \w     67.00  92.00   0.50    0.50    --   94.60  73.00  83.69   50
 44  \w    136.00 162.00   0.50    0.50    --   94.60  73.00  83.69   52
 45  \w      9.00 126.00   0.50    0.50    --   94.60 -82.00-180.00  234
 46  \w      5.00  82.00   0.50    0.50    --   94.60 -82.00   0.00  154
 47  \w     32.00 122.00   0.50    0.50    --   94.60 -82.00  60.00  180
 48  \w     66.00  92.00   0.50    0.50    --   94.60  74.00-169.31   52
 49  \w     75.00 100.00   0.50    0.50    --   94.60  45.00  46.93   50
 50  \w     67.00  93.00   0.50    0.50    --   94.60  73.00 129.62   52
 51  \w     20.00  46.00   0.50    0.50    --   94.60 -82.00 -30.00   52
 52  \w     58.00 124.00   0.50    0.50    --   94.60 -82.00 -30.00  132
 53  \w    131.00 174.00   0.50    0.50    --   94.60  67.00  -2.84   86
 54  \w     66.00  91.00   0.50    0.50    --   94.60  74.00  -0.20   50
 55  \w     69.00  95.00   0.50    0.50    --   94.60  69.00-131.39   52
 56  \w     69.00 123.00   0.50    0.50    --   94.60  67.00  -2.84  108
 57  \w      5.00  71.00   0.50    0.50    --   94.60 -82.00-150.00  132
 58  \w     89.00 124.00   0.50    0.50    --   94.60 -82.00-150.00   70
 59  \w     67.00  92.00   0.50    0.50    --   94.60  72.00-125.84   50
 60  \w     67.00  93.00   0.50    0.50    --   94.60  72.00 144.03   52
 61  \w     67.00  93.00   0.50    0.50    --   94.60  71.00  44.75   52
 62  \w     72.00  98.00   0.50    0.50    --   94.60  61.00  30.00   52
 63  \w     70.00 140.00   0.50    0.50    --   94.60  65.00 125.94  140
 64  \w     71.00 124.00   0.50    0.50    --   94.60  59.00 -20.87  106
 65  \w     68.00 181.00   0.50    0.50    --   94.60  70.00 -17.66  226
 66  \w     69.00 183.00   0.50    0.50    --   94.60  66.00 -78.28  228
 67  \w     33.00 105.00   0.50    0.50    --   94.60 -82.00  90.00  144
 68  \w     69.00 183.00   0.50    0.50    --   94.60  67.00 105.13  228
 69  \w      8.00 104.00   0.50    0.50    --   94.60 -82.00 -90.00  192
 70  \w    124.00 166.00   0.50    0.50    --   94.60  65.00 -85.53   84
 71  \w     71.00  97.00   0.50    0.50    --   94.60  61.00 150.00   52
 72  \w     71.00 117.00   0.50    0.50    --   94.60  65.00 -85.53   92
 73  \w     67.00  93.00   0.50    0.50    --   94.60  75.00 -52.97   52
 74  \w    158.00 183.00   0.50    0.50    --   94.60  70.00-155.37   50
 75  \w     71.00 130.00   0.50    0.50    --   94.60  61.00  90.00  118
 76  \w     45.00 123.00   0.50    0.50    --   94.60 -82.00 120.00  156
 77  \w    159.00 184.00   0.50    0.50    --   94.60  64.00 121.19   50
 78  \w     68.00 182.00   0.50    0.50    --   94.60  69.00 -53.25  228
 79  \w     69.00 119.00   0.50    0.50    --   94.60  67.00 -92.84  100
 80  \w     68.00  94.00   0.50    0.50    --   94.60  70.00 173.55   52
;
_diffrn_measurement_device 'four-circle diffractometer'
_diffrn_measurement_device_type 'XtaLAB AFC12 (RINC): Kappa single'
_diffrn_measurement_method '\w scans'
_diffrn_orient_matrix_type 'CrysAlisPro convention (1999,Acta A55,543-557)'
_diffrn_orient_matrix_UB_11 -0.0350320000
_diffrn_orient_matrix_UB_12 -0.0617061000
_diffrn_orient_matrix_UB_13 -0.0473791000
_diffrn_orient_matrix_UB_21 0.0228608000
_diffrn_orient_matrix_UB_22 0.0456356000
_diffrn_orient_matrix_UB_23 -0.0846792000
_diffrn_orient_matrix_UB_31 0.1014845000
_diffrn_orient_matrix_UB_32 -0.0711034000
_diffrn_orient_matrix_UB_33 -0.0001403000
_diffrn_radiation_monochromator graphite
_diffrn_radiation_probe x-ray
_diffrn_radiation_type CuK\a
_diffrn_radiation_wavelength 1.54184
_diffrn_reflns_av_R_equivalents 0.0256
_diffrn_reflns_av_unetI/netI 0.0125
_diffrn_reflns_Laue_measured_fraction_full 0.996
_diffrn_reflns_Laue_measured_fraction_max 0.980
_diffrn_reflns_limit_h_max 18
_diffrn_reflns_limit_h_min -18
_diffrn_reflns_limit_k_max 19
_diffrn_reflns_limit_k_min -19
_diffrn_reflns_limit_l_max 19
_diffrn_reflns_limit_l_min -19
_diffrn_reflns_number 99963
_diffrn_reflns_point_group_measured_fraction_full 0.996
_diffrn_reflns_point_group_measured_fraction_max 0.980
_diffrn_reflns_theta_full 67.684
_diffrn_reflns_theta_max 74.064
_diffrn_reflns_theta_min 2.783
_diffrn_source 'fine-focus sealed X-ray tube'
_diffrn_source_type 'Enhance (Cu) X-ray Source'
_exptl_absorpt_coefficient_mu 0.581
_exptl_absorpt_correction_T_max 1.00000
_exptl_absorpt_correction_T_min 0.71247
_exptl_absorpt_correction_type multi-scan
_exptl_absorpt_process_details
;
CrysAlisPro 1.171.39.28b (Rigaku Oxford Diffraction, 2015)
Empirical absorption correction using spherical harmonics,
 implemented in SCALE3 ABSPACK scaling algorithm.
;
_exptl_crystal_colour 'clear light'
_exptl_crystal_colour_lustre clear
_exptl_crystal_colour_modifier light
_exptl_crystal_density_diffrn 1.283
_exptl_crystal_description block
_exptl_crystal_F_000 1432
_refine_diff_density_max 0.235
_refine_diff_density_min -0.270
_refine_diff_density_rms 0.051
_refine_ls_extinction_method none
_refine_ls_goodness_of_fit_ref 1.092
_refine_ls_hydrogen_treatment refall
_refine_ls_matrix_type full
_refine_ls_number_parameters 1243
_refine_ls_number_reflns 14046
_refine_ls_number_restraints 0
_refine_ls_restrained_S_all 1.092
_refine_ls_R_factor_all 0.0423
_refine_ls_R_factor_gt 0.0414
_refine_ls_shift/su_max 0.001
_refine_ls_shift/su_mean 0.000
_refine_ls_structure_factor_coef Fsqd
_refine_ls_weighting_details 'w=1/[\s^2^(Fo^2^)+(0.0285P)^2^+2.6198P] where P=(Fo^2^+2Fc^2^)/3'
_refine_ls_weighting_scheme calc
_refine_ls_wR_factor_gt 0.0997
_refine_ls_wR_factor_ref 0.1001
_reflns_Friedel_coverage 0.000
_reflns_number_gt 13547
_reflns_number_total 14046
_reflns_threshold_expression 'I > 2\s(I)'
_cod_data_source_file c9tc04284a2.cif
_cod_data_source_block 20190509_12accz-pm
_cod_database_code 7237986
_shelx_shelxl_version_number 2014/7
_shelx_space_group_comment
;
The symmetry employed for this shelxl refinement is uniquely defined
by the following loop, which should always be used as a source of
symmetry information in preference to the above space-group names.
They are only intended as comments.
;
_reflns_odcompleteness_completeness 99.63
_reflns_odcompleteness_iscentric 1
_reflns_odcompleteness_theta 66.97
_olex2_refinement_description
;
;
_olex2_submission_special_instructions 'No special instructions were received'
_oxdiff_exptl_absorpt_empirical_details
;
Empirical correction (ABSPACK) includes:
- Absorption correction using spherical harmonics
- Frame scaling
;
_oxdiff_exptl_absorpt_empirical_full_max 1.469
_oxdiff_exptl_absorpt_empirical_full_min 0.733

loop_
_space_group_symop_operation_xyz
'x, y, z'
'-x, -y, -z'

loop_
_atom_site_label
_atom_site_type_symbol
_atom_site_fract_x
_atom_site_fract_y
_atom_site_fract_z
_atom_site_U_iso_or_equiv
_atom_site_adp_type
_atom_site_occupancy
_atom_site_site_symmetry_order
_atom_site_calc_flag
N3A N 0.90312(8) 0.54441(7) 0.19613(7) 0.0171(2) Uani 1 1 d
N3B N 0.47124(8) 0.08216(8) 0.30253(7) 0.0175(2) Uani 1 1 d
N2B N 0.55246(9) 0.55346(8) 0.06625(7) 0.0205(2) Uani 1 1 d
N4B N 0.14694(8) 0.11018(8) 0.34933(8) 0.0216(2) Uani 1 1 d
N4A N 0.88254(9) 0.85019(8) 0.12939(8) 0.0212(2) Uani 1 1 d
N1B N 0.60026(9) 0.39752(8) 0.11957(7) 0.0205(2) Uani 1 1 d
N2A N 0.42159(9) 0.46520(8) 0.43914(7) 0.0215(2) Uani 1 1 d
N1A N 0.57797(9) 0.41726(8) 0.37613(7) 0.0216(2) Uani 1 1 d
C31A C 0.92729(10) 0.61991(9) 0.21595(8) 0.0174(3) Uani 1 1 d
C23A C 0.98429(9) 0.46205(9) 0.19454(8) 0.0172(3) Uani 1 1 d
C29B C 0.39210(10) 0.05894(9) 0.28110(8) 0.0172(3) Uani 1 1 d
C32A C 0.89161(10) 0.70434(9) 0.16866(8) 0.0180(3) Uani 1 1 d
C28B C 0.55775(10) 0.00484(9) 0.31099(9) 0.0179(3) Uani 1 1 d
C33A C 0.82848(10) 0.73920(9) 0.09833(8) 0.0179(3) Uani 1 1 d
C15B C 0.44431(10) 0.49816(10) 0.15082(9) 0.0202(3) Uani 1 1 d
C28A C 1.05178(10) 0.44163(9) 0.25684(8) 0.0187(3) Uani 1 1 d
C41A C 0.92415(10) 0.77433(9) 0.18554(9) 0.0193(3) Uani 1 1 d
C17B C 0.49816(10) 0.33136(9) 0.20033(9) 0.0199(3) Uani 1 1 d
C15A C 0.47527(10) 0.57069(10) 0.35116(9) 0.0206(3) Uani 1 1 d
C36B C 0.16862(10) 0.16658(9) 0.39934(9) 0.0199(3) Uani 1 1 d
C22B C 0.47904(10) 0.16658(9) 0.27110(8) 0.0178(3) Uani 1 1 d
C34A C 0.77600(10) 0.70309(10) 0.05277(9) 0.0201(3) Uani 1 1 d
C30B C 0.30277(10) 0.09508(9) 0.32156(8) 0.0177(3) Uani 1 1 d
C22A C 0.81478(10) 0.53691(9) 0.22473(8) 0.0178(3) Uani 1 1 d
C31B C 0.26477(10) 0.15933(9) 0.38431(8) 0.0182(3) Uani 1 1 d
C40B C 0.40764(10) -0.00708(9) 0.22497(8) 0.0187(3) Uani 1 1 d
C37B C 0.22830(10) 0.06551(9) 0.30229(9) 0.0193(3) Uani 1 1 d
C24A C 0.99353(10) 0.40520(10) 0.13145(9) 0.0197(3) Uani 1 1 d
C7B C 0.61503(10) 0.46836(9) 0.07493(8) 0.0194(3) Uani 1 1 d
C7A C 0.50766(10) 0.40289(10) 0.42512(9) 0.0210(3) Uani 1 1 d
C16B C 0.51364(10) 0.41243(9) 0.15649(8) 0.0193(3) Uani 1 1 d
C8A C 0.40560(10) 0.54913(10) 0.40099(9) 0.0213(3) Uani 1 1 d
C26A C 1.13469(10) 0.29950(10) 0.19620(9) 0.0223(3) Uani 1 1 d
C30A C 0.99520(10) 0.60493(9) 0.27699(8) 0.0192(3) Uani 1 1 d
C27A C 1.12750(10) 0.35894(10) 0.25673(9) 0.0217(3) Uani 1 1 d
C32B C 0.30188(10) 0.21045(9) 0.42880(9) 0.0200(3) Uani 1 1 d
C23B C 0.57933(10) -0.05916(9) 0.25224(9) 0.0194(3) Uani 1 1 d
C20A C 0.73920(10) 0.61186(10) 0.25019(9) 0.0218(3) Uani 1 1 d
C18B C 0.40956(10) 0.32087(9) 0.20722(9) 0.0204(3) Uani 1 1 d
C17A C 0.64460(10) 0.51754(9) 0.29470(9) 0.0197(3) Uani 1 1 d
C16A C 0.56209(10) 0.50236(10) 0.34064(8) 0.0198(3) Uani 1 1 d
C6B C 0.70810(10) 0.44864(10) 0.02864(9) 0.0202(3) Uani 1 1 d
C8B C 0.46697(10) 0.56844(10) 0.10525(8) 0.0198(3) Uani 1 1 d
C33B C 0.24319(11) 0.26604(10) 0.48652(9) 0.0225(3) Uani 1 1 d
C35A C 0.72417(10) 0.75598(10) -0.01486(9) 0.0223(3) Uani 1 1 d
C25A C 1.06881(10) 0.32272(10) 0.13288(9) 0.0216(3) Uani 1 1 d
C38B C 0.24197(11) 0.00054(10) 0.24621(9) 0.0222(3) Uani 1 1 d
C38A C 0.82544(10) 0.82925(9) 0.07572(9) 0.0196(3) Uani 1 1 d
C34B C 0.14849(11) 0.27098(10) 0.50122(9) 0.0235(3) Uani 1 1 d
C14A C 0.31158(11) 0.61975(10) 0.41770(9) 0.0226(3) Uani 1 1 d
C42B C 0.05540(10) 0.10165(10) 0.34843(9) 0.0232(3) Uani 1 1 d
C21A C 0.80197(10) 0.45261(10) 0.23119(9) 0.0222(3) Uani 1 1 d
C29A C 1.03682(10) 0.50942(9) 0.32248(9) 0.0209(3) Uani 1 1 d
C36A C 0.72467(10) 0.84395(10) -0.03790(9) 0.0230(3) Uani 1 1 d
C19A C 0.71915(11) 0.44375(10) 0.26658(9) 0.0228(3) Uani 1 1 d
C42A C 0.89477(11) 0.93578(9) 0.12831(9) 0.0220(3) Uani 1 1 d
C24B C 0.66660(11) -0.13075(10) 0.25863(9) 0.0228(3) Uani 1 1 d
C26B C 0.70392(11) -0.07611(10) 0.38227(9) 0.0240(3) Uani 1 1 d
C39B C 0.33191(11) -0.03535(10) 0.20904(9) 0.0219(3) Uani 1 1 d
C41B C 0.50750(10) -0.04613(10) 0.18404(9) 0.0207(3) Uani 1 1 d
C18A C 0.65532(11) 0.60227(10) 0.28386(9) 0.0227(3) Uani 1 1 d
C27B C 0.61757(10) -0.00464(10) 0.37714(9) 0.0212(3) Uani 1 1 d
C39A C 1.02416(10) 0.67716(10) 0.29229(9) 0.0215(3) Uani 1 1 d
C20B C 0.39997(10) 0.23970(9) 0.24125(9) 0.0199(3) Uani 1 1 d
C21B C 0.56776(11) 0.17827(10) 0.26690(10) 0.0234(3) Uani 1 1 d
C14B C 0.39700(10) 0.66276(10) 0.09490(9) 0.0215(3) Uani 1 1 d
C35B C 0.10983(10) 0.22159(10) 0.45800(9) 0.0227(3) Uani 1 1 d
C37A C 0.77450(10) 0.88208(10) 0.00693(9) 0.0228(3) Uani 1 1 d
C40A C 0.98911(11) 0.76216(10) 0.24813(9) 0.0221(3) Uani 1 1 d
C1B C 0.77387(11) 0.36026(10) 0.03095(9) 0.0239(3) Uani 1 1 d
C6A C 0.53030(10) 0.31080(10) 0.47019(9) 0.0217(3) Uani 1 1 d
C19B C 0.57646(11) 0.25849(10) 0.23141(10) 0.0235(3) Uani 1 1 d
C5B C 0.72907(11) 0.51776(10) -0.02110(9) 0.0239(3) Uani 1 1 d
C13A C 0.27949(12) 0.70172(11) 0.36670(10) 0.0272(3) Uani 1 1 d
C13B C 0.31450(11) 0.68990(11) 0.14527(10) 0.0260(3) Uani 1 1 d
C48B C 0.52187(11) 0.02326(11) 0.11286(9) 0.0240(3) Uani 1 1 d
C9A C 0.25514(11) 0.60713(11) 0.48769(10) 0.0252(3) Uani 1 1 d
C9B C 0.41163(11) 0.72523(10) 0.03139(10) 0.0249(3) Uani 1 1 d
C25B C 0.72887(11) -0.13854(10) 0.32205(10) 0.0251(3) Uani 1 1 d
C4A C 0.46298(12) 0.29051(11) 0.52510(10) 0.0267(3) Uani 1 1 d
C48A C 0.96397(12) 0.49397(10) 0.39008(9) 0.0241(3) Uani 1 1 d
C4B C 0.81378(12) 0.49862(11) -0.06756(10) 0.0289(3) Uani 1 1 d
C43A C 0.81636(12) 1.01282(10) 0.14196(10) 0.0265(3) Uani 1 1 d
C12B C 0.24756(12) 0.77682(11) 0.13245(10) 0.0290(3) Uani 1 1 d
C5A C 0.62063(11) 0.24504(11) 0.46184(10) 0.0264(3) Uani 1 1 d
C44A C 0.98453(12) 0.94176(11) 0.11305(10) 0.0285(3) Uani 1 1 d
C2B C 0.85845(11) 0.34129(11) -0.01614(10) 0.0271(3) Uani 1 1 d
C43B C -0.02273(11) 0.17693(11) 0.32273(10) 0.0278(3) Uani 1 1 d
C49A C 1.12924(12) 0.49611(11) 0.36593(10) 0.0277(3) Uani 1 1 d
C3A C 0.64340(12) 0.16098(11) 0.50802(10) 0.0295(3) Uani 1 1 d
C10B C 0.34391(12) 0.81145(11) 0.01782(10) 0.0285(3) Uani 1 1 d
C11B C 0.26143(12) 0.83730(11) 0.06817(10) 0.0294(3) Uani 1 1 d
C1A C 0.57605(13) 0.14112(11) 0.56237(10) 0.0302(3) Uani 1 1 d
C49B C 0.52222(12) -0.13459(11) 0.14549(11) 0.0289(3) Uani 1 1 d
C10A C 0.17119(11) 0.67587(11) 0.50702(11) 0.0297(3) Uani 1 1 d
C3B C 0.87839(12) 0.41046(12) -0.06573(10) 0.0292(3) Uani 1 1 d
C12A C 0.19474(12) 0.76964(11) 0.38543(11) 0.0303(3) Uani 1 1 d
C2A C 0.48586(12) 0.20582(11) 0.57023(10) 0.0314(4) Uani 1 1 d
C47A C 0.91794(13) 1.10256(11) 0.12447(10) 0.0324(4) Uani 1 1 d
C46A C 0.99607(13) 1.02542(12) 0.11199(11) 0.0325(4) Uani 1 1 d
C11A C 0.14118(12) 0.75770(11) 0.45657(11) 0.0315(3) Uani 1 1 d
C44B C 0.04427(12) 0.01984(12) 0.37684(12) 0.0334(4) Uani 1 1 d
C45A C 0.82835(13) 1.09644(11) 0.13909(11) 0.0318(4) Uani 1 1 d
C45B C -0.11268(12) 0.16937(13) 0.32586(11) 0.0344(4) Uani 1 1 d
C46B C -0.12388(12) 0.08771(14) 0.35292(12) 0.0385(4) Uani 1 1 d
C47B C -0.04582(13) 0.01296(14) 0.37778(13) 0.0401(4) Uani 1 1 d
H34A H 0.7758(12) 0.6412(12) 0.0690(10) 0.023(4) Uiso 1 1 d
H26A H 1.1870(12) 0.2408(12) 0.1978(10) 0.023(4) Uiso 1 1 d
H9A H 0.2772(13) 0.5489(12) 0.5239(11) 0.028(5) Uiso 1 1 d
H39B H 0.3416(12) -0.0824(12) 0.1693(11) 0.027(4) Uiso 1 1 d
H1AA H 0.8994(14) 0.5026(12) 0.3666(12) 0.033(5) Uiso 1 1 d
H49B H 0.5120(13) -0.1804(13) 0.1895(12) 0.035(5) Uiso 1 1 d
H44A H 1.0393(14) 0.8870(13) 0.1032(12) 0.032(5) Uiso 1 1 d
H25A H 1.0741(12) 0.2825(12) 0.0884(11) 0.026(4) Uiso 1 1 d
H32B H 0.3708(13) 0.2059(12) 0.4191(11) 0.029(5) Uiso 1 1 d
H2AA H 1.1794(13) 0.5052(12) 0.3238(12) 0.032(5) Uiso 1 1 d
H4AA H 0.9907(12) 0.4298(12) 0.4168(11) 0.026(4) Uiso 1 1 d
H1B H 0.7591(13) 0.3112(12) 0.0647(11) 0.029(5) Uiso 1 1 d
H2B H 0.9044(13) 0.2791(12) -0.0142(11) 0.025(4) Uiso 1 1 d
H39A H 1.0727(12) 0.6672(11) 0.3358(11) 0.023(4) Uiso 1 1 d
H20B H 0.3360(12) 0.2337(11) 0.2424(11) 0.024(4) Uiso 1 1 d
H20A H 0.7479(13) 0.6711(13) 0.2471(11) 0.031(5) Uiso 1 1 d
H3B H 0.9384(14) 0.3975(12) -0.0975(12) 0.032(5) Uiso 1 1 d
H27B H 0.5977(12) 0.0410(12) 0.4188(11) 0.027(4) Uiso 1 1 d
H24A H 0.9456(12) 0.4240(12) 0.0870(11) 0.025(4) Uiso 1 1 d
H34B H 0.1082(13) 0.3103(12) 0.5439(12) 0.030(5) Uiso 1 1 d
H26B H 0.7472(13) -0.0824(12) 0.4305(11) 0.028(4) Uiso 1 1 d
H11B H 0.2119(13) 0.8999(13) 0.0568(11) 0.031(5) Uiso 1 1 d
H33B H 0.2688(12) 0.3018(11) 0.5194(11) 0.022(4) Uiso 1 1 d
H36A H 0.6897(12) 0.8789(12) -0.0881(11) 0.027(4) Uiso 1 1 d
H15B H 0.3802(14) 0.5096(12) 0.1760(12) 0.032(5) Uiso 1 1 d
H38B H 0.1885(13) -0.0186(12) 0.2324(11) 0.027(4) Uiso 1 1 d
H19A H 0.7122(13) 0.3823(13) 0.2736(12) 0.033(5) Uiso 1 1 d
H10B H 0.3564(13) 0.8534(12) -0.0287(11) 0.028(4) Uiso 1 1 d
H25B H 0.7896(14) -0.1898(13) 0.3248(12) 0.032(5) Uiso 1 1 d
H18A H 0.6036(13) 0.6562(12) 0.3033(11) 0.030(5) Uiso 1 1 d
H35A H 0.6865(12) 0.7299(12) -0.0493(11) 0.027(4) Uiso 1 1 d
H19B H 0.6397(13) 0.2656(12) 0.2267(11) 0.030(5) Uiso 1 1 d
H9B H 0.4702(14) 0.7056(13) -0.0041(12) 0.034(5) Uiso 1 1 d
H27A H 1.1768(13) 0.3422(12) 0.2998(12) 0.030(5) Uiso 1 1 d
H45A H 0.7721(14) 1.1525(14) 0.1471(12) 0.038(5) Uiso 1 1 d
H37A H 0.7729(13) 0.9443(13) -0.0096(11) 0.030(5) Uiso 1 1 d
H21A H 0.8540(13) 0.3973(12) 0.2129(11) 0.029(5) Uiso 1 1 d
H24B H 0.6854(13) -0.1771(12) 0.2172(11) 0.029(5) Uiso 1 1 d
H5AA H 1.1181(13) 0.5395(13) 0.4099(12) 0.036(5) Uiso 1 1 d
H48C H 0.4750(13) 0.0344(12) 0.0666(12) 0.031(5) Uiso 1 1 d
H48A H 0.5882(13) -0.0023(12) 0.0875(11) 0.028(5) Uiso 1 1 d
H3AA H 0.9535(14) 0.5375(13) 0.4336(12) 0.037(5) Uiso 1 1 d
H43B H -0.0125(14) 0.2354(13) 0.3017(12) 0.037(5) Uiso 1 1 d
H40A H 1.0102(13) 0.8128(13) 0.2608(11) 0.032(5) Uiso 1 1 d
H43A H 0.7517(14) 1.0062(13) 0.1534(12) 0.036(5) Uiso 1 1 d
H35B H 0.0437(14) 0.2247(12) 0.4675(11) 0.031(5) Uiso 1 1 d
H48B H 0.5135(13) 0.0838(13) 0.1341(11) 0.031(5) Uiso 1 1 d
H49A H 0.4753(14) -0.1240(13) 0.1006(13) 0.037(5) Uiso 1 1 d
H15A H 0.4647(13) 0.6315(13) 0.3271(12) 0.035(5) Uiso 1 1 d
H18B H 0.3519(13) 0.3719(12) 0.1867(11) 0.026(4) Uiso 1 1 d
H3A H 0.7111(13) 0.1111(13) 0.5051(11) 0.031(5) Uiso 1 1 d
H0AA H 1.1566(13) 0.4344(13) 0.3945(12) 0.032(5) Uiso 1 1 d
H12A H 0.1750(13) 0.8262(13) 0.3473(12) 0.034(5) Uiso 1 1 d
H5A H 0.6713(13) 0.2586(12) 0.4238(12) 0.033(5) Uiso 1 1 d
H13B H 0.3017(13) 0.6471(13) 0.1901(12) 0.036(5) Uiso 1 1 d
H21B H 0.6244(13) 0.1285(13) 0.2886(12) 0.032(5) Uiso 1 1 d
H1A H 0.5920(13) 0.0813(13) 0.5945(12) 0.035(5) Uiso 1 1 d
H12B H 0.1894(15) 0.7951(13) 0.1691(13) 0.040(5) Uiso 1 1 d
H5B H 0.6820(14) 0.5812(13) -0.0236(12) 0.034(5) Uiso 1 1 d
H47A H 0.9245(14) 1.1634(14) 0.1225(13) 0.043(5) Uiso 1 1 d
H13A H 0.3204(14) 0.7123(13) 0.3184(13) 0.038(5) Uiso 1 1 d
H11A H 0.0803(14) 0.8083(13) 0.4713(12) 0.034(5) Uiso 1 1 d
H2A H 0.4366(14) 0.1922(13) 0.6088(13) 0.040(5) Uiso 1 1 d
H4A H 0.3980(15) 0.3383(14) 0.5308(13) 0.041(5) Uiso 1 1 d
H49C H 0.5872(14) -0.1603(13) 0.1199(12) 0.035(5) Uiso 1 1 d
H46B H -0.1881(15) 0.0825(14) 0.3539(13) 0.047(6) Uiso 1 1 d
H44B H 0.1015(15) -0.0329(14) 0.3959(13) 0.044(6) Uiso 1 1 d
H10A H 0.1331(14) 0.6653(13) 0.5561(13) 0.039(5) Uiso 1 1 d
H4B H 0.8294(15) 0.5478(14) -0.1025(13) 0.045(6) Uiso 1 1 d
H47B H -0.0548(15) -0.0437(15) 0.4016(13) 0.048(6) Uiso 1 1 d
H46A H 1.0608(15) 1.0291(14) 0.0999(13) 0.044(6) Uiso 1 1 d
H45B H -0.1701(15) 0.2238(14) 0.3091(13) 0.045(6) Uiso 1 1 d

loop_
_atom_site_aniso_label
_atom_site_aniso_U_11
_atom_site_aniso_U_22
_atom_site_aniso_U_33
_atom_site_aniso_U_23
_atom_site_aniso_U_13
_atom_site_aniso_U_12
N3A 0.0166(6) 0.0141(5) 0.0197(6) -0.0021(4) 0.0032(4) -0.0050(5)
N3B 0.0166(6) 0.0152(5) 0.0203(6) 0.0000(4) 0.0008(4) -0.0056(5)
N2B 0.0242(6) 0.0205(6) 0.0188(6) -0.0023(5) 0.0012(5) -0.0103(5)
N4B 0.0173(6) 0.0216(6) 0.0267(6) -0.0052(5) 0.0041(5) -0.0076(5)
N4A 0.0232(6) 0.0153(6) 0.0249(6) 0.0019(5) -0.0014(5) -0.0074(5)
N1B 0.0235(6) 0.0203(6) 0.0199(6) -0.0014(5) 0.0016(5) -0.0107(5)
N2A 0.0230(6) 0.0235(6) 0.0201(6) -0.0028(5) 0.0024(5) -0.0109(5)
N1A 0.0237(6) 0.0228(6) 0.0200(6) -0.0021(5) 0.0024(5) -0.0110(5)
C31A 0.0177(6) 0.0168(6) 0.0177(6) -0.0022(5) 0.0049(5) -0.0066(5)
C23A 0.0168(6) 0.0146(6) 0.0189(6) 0.0004(5) 0.0042(5) -0.0054(5)
C29B 0.0170(7) 0.0153(6) 0.0181(6) 0.0023(5) -0.0004(5) -0.0053(5)
C32A 0.0175(7) 0.0172(6) 0.0186(6) -0.0022(5) 0.0049(5) -0.0061(5)
C28B 0.0165(6) 0.0151(6) 0.0203(7) 0.0019(5) 0.0032(5) -0.0050(5)
C33A 0.0166(6) 0.0166(6) 0.0180(6) -0.0004(5) 0.0044(5) -0.0037(5)
C15B 0.0219(7) 0.0203(7) 0.0196(7) -0.0027(5) 0.0022(5) -0.0090(6)
C28A 0.0206(7) 0.0184(7) 0.0172(6) 0.0010(5) 0.0028(5) -0.0082(6)
C41A 0.0198(7) 0.0161(6) 0.0206(7) -0.0006(5) 0.0034(5) -0.0056(5)
C17B 0.0229(7) 0.0184(7) 0.0194(7) -0.0023(5) 0.0024(5) -0.0088(6)
C15A 0.0221(7) 0.0215(7) 0.0193(7) -0.0005(5) 0.0009(5) -0.0095(6)
C36B 0.0208(7) 0.0168(6) 0.0207(7) -0.0002(5) 0.0010(5) -0.0058(6)
C22B 0.0203(7) 0.0164(6) 0.0167(6) -0.0013(5) 0.0020(5) -0.0070(5)
C34A 0.0193(7) 0.0187(7) 0.0206(7) -0.0023(5) 0.0040(5) -0.0052(6)
C30B 0.0191(7) 0.0142(6) 0.0186(6) 0.0013(5) 0.0003(5) -0.0055(5)
C22A 0.0184(7) 0.0187(6) 0.0156(6) 0.0002(5) 0.0016(5) -0.0065(5)
C31B 0.0188(7) 0.0154(6) 0.0181(6) 0.0015(5) 0.0015(5) -0.0043(5)
C40B 0.0198(7) 0.0174(6) 0.0174(6) 0.0000(5) 0.0014(5) -0.0053(5)
C37B 0.0178(7) 0.0181(6) 0.0209(7) -0.0004(5) 0.0022(5) -0.0055(5)
C24A 0.0194(7) 0.0204(7) 0.0193(7) -0.0023(5) 0.0041(5) -0.0076(6)
C7B 0.0232(7) 0.0203(7) 0.0175(6) -0.0021(5) -0.0002(5) -0.0109(6)
C7A 0.0236(7) 0.0253(7) 0.0182(7) -0.0046(5) 0.0017(5) -0.0132(6)
C16B 0.0229(7) 0.0202(7) 0.0171(6) -0.0026(5) 0.0010(5) -0.0103(6)
C8A 0.0242(7) 0.0250(7) 0.0179(7) -0.0043(5) 0.0001(5) -0.0118(6)
C26A 0.0206(7) 0.0169(7) 0.0253(7) 0.0002(5) 0.0044(6) -0.0030(6)
C30A 0.0208(7) 0.0175(7) 0.0180(6) -0.0006(5) 0.0026(5) -0.0060(6)
C27A 0.0220(7) 0.0209(7) 0.0204(7) 0.0023(5) 0.0006(6) -0.0068(6)
C32B 0.0220(7) 0.0164(6) 0.0197(7) 0.0007(5) 0.0003(5) -0.0051(6)
C23B 0.0204(7) 0.0177(6) 0.0187(6) 0.0011(5) 0.0042(5) -0.0068(6)
C20A 0.0228(7) 0.0159(7) 0.0255(7) -0.0010(5) 0.0053(6) -0.0066(6)
C18B 0.0199(7) 0.0173(7) 0.0220(7) 0.0008(5) 0.0013(5) -0.0051(6)
C17A 0.0188(7) 0.0205(7) 0.0193(7) 0.0002(5) 0.0012(5) -0.0072(6)
C16A 0.0221(7) 0.0225(7) 0.0169(6) -0.0010(5) 0.0001(5) -0.0105(6)
C6B 0.0238(7) 0.0216(7) 0.0177(6) -0.0020(5) 0.0002(5) -0.0113(6)
C8B 0.0241(7) 0.0209(7) 0.0163(6) -0.0033(5) -0.0001(5) -0.0097(6)
C33B 0.0266(8) 0.0174(7) 0.0216(7) -0.0022(5) 0.0002(6) -0.0052(6)
C35A 0.0203(7) 0.0226(7) 0.0219(7) -0.0033(6) 0.0021(5) -0.0050(6)
C25A 0.0223(7) 0.0196(7) 0.0225(7) -0.0043(6) 0.0061(5) -0.0072(6)
C38B 0.0225(7) 0.0220(7) 0.0245(7) -0.0025(6) 0.0001(6) -0.0105(6)
C38A 0.0184(7) 0.0174(6) 0.0210(7) -0.0018(5) 0.0040(5) -0.0045(5)
C34B 0.0249(7) 0.0181(7) 0.0218(7) -0.0018(5) 0.0037(6) -0.0012(6)
C14A 0.0240(7) 0.0245(7) 0.0219(7) -0.0048(6) -0.0006(6) -0.0111(6)
C42B 0.0183(7) 0.0272(7) 0.0252(7) -0.0060(6) 0.0043(5) -0.0093(6)
C21A 0.0215(7) 0.0177(7) 0.0268(7) -0.0039(6) 0.0032(6) -0.0065(6)
C29A 0.0254(7) 0.0175(7) 0.0189(7) 0.0002(5) -0.0012(5) -0.0069(6)
C36A 0.0207(7) 0.0219(7) 0.0211(7) 0.0008(6) 0.0016(6) -0.0021(6)
C19A 0.0236(7) 0.0194(7) 0.0275(7) -0.0030(6) 0.0031(6) -0.0101(6)
C42A 0.0284(8) 0.0167(7) 0.0217(7) 0.0019(5) -0.0011(6) -0.0096(6)
C24B 0.0239(7) 0.0185(7) 0.0220(7) 0.0005(5) 0.0069(6) -0.0042(6)
C26B 0.0212(7) 0.0249(7) 0.0232(7) 0.0050(6) -0.0008(6) -0.0068(6)
C39B 0.0250(7) 0.0203(7) 0.0215(7) -0.0035(5) 0.0007(6) -0.0089(6)
C41B 0.0211(7) 0.0205(7) 0.0197(7) -0.0040(5) 0.0037(5) -0.0063(6)
C18A 0.0216(7) 0.0186(7) 0.0251(7) -0.0005(6) 0.0058(6) -0.0050(6)
C27B 0.0226(7) 0.0201(7) 0.0205(7) 0.0011(5) 0.0009(5) -0.0082(6)
C39A 0.0236(7) 0.0205(7) 0.0205(7) -0.0008(5) -0.0014(6) -0.0079(6)
C20B 0.0178(7) 0.0194(7) 0.0221(7) 0.0000(5) 0.0021(5) -0.0072(6)
C21B 0.0200(7) 0.0201(7) 0.0291(8) 0.0019(6) -0.0024(6) -0.0068(6)
C14B 0.0252(7) 0.0204(7) 0.0205(7) -0.0043(5) -0.0015(5) -0.0091(6)
C35B 0.0184(7) 0.0202(7) 0.0252(7) 0.0001(6) 0.0041(6) -0.0031(6)
C37A 0.0223(7) 0.0182(7) 0.0244(7) 0.0007(5) 0.0032(6) -0.0042(6)
C40A 0.0245(7) 0.0198(7) 0.0238(7) -0.0024(5) 0.0007(6) -0.0099(6)
C1B 0.0262(8) 0.0219(7) 0.0254(7) -0.0018(6) 0.0016(6) -0.0110(6)
C6A 0.0250(7) 0.0233(7) 0.0201(7) -0.0035(5) 0.0003(5) -0.0125(6)
C19B 0.0202(7) 0.0215(7) 0.0301(8) -0.0003(6) 0.0002(6) -0.0095(6)
C5B 0.0255(8) 0.0231(7) 0.0241(7) 0.0014(6) 0.0005(6) -0.0110(6)
C13A 0.0311(8) 0.0289(8) 0.0227(7) -0.0039(6) 0.0015(6) -0.0119(7)
C13B 0.0288(8) 0.0251(8) 0.0229(7) -0.0038(6) 0.0018(6) -0.0080(6)
C48B 0.0238(8) 0.0286(8) 0.0178(7) -0.0020(6) 0.0041(6) -0.0077(6)
C9A 0.0239(7) 0.0282(8) 0.0264(8) -0.0031(6) 0.0012(6) -0.0127(6)
C9B 0.0282(8) 0.0219(7) 0.0271(8) -0.0029(6) -0.0003(6) -0.0117(6)
C25B 0.0203(7) 0.0214(7) 0.0262(7) 0.0050(6) 0.0043(6) -0.0012(6)
C4A 0.0272(8) 0.0270(8) 0.0276(8) -0.0007(6) 0.0035(6) -0.0127(7)
C48A 0.0329(8) 0.0207(7) 0.0173(7) -0.0002(6) 0.0018(6) -0.0087(6)
C4B 0.0289(8) 0.0322(8) 0.0271(8) 0.0030(6) 0.0036(6) -0.0150(7)
C43A 0.0286(8) 0.0208(7) 0.0293(8) -0.0007(6) -0.0012(6) -0.0079(6)
C12B 0.0278(8) 0.0283(8) 0.0282(8) -0.0084(6) 0.0021(6) -0.0055(7)
C5A 0.0279(8) 0.0257(8) 0.0280(8) -0.0047(6) 0.0037(6) -0.0124(7)
C44A 0.0279(8) 0.0238(8) 0.0340(9) -0.0001(6) 0.0021(6) -0.0104(7)
C2B 0.0261(8) 0.0268(8) 0.0286(8) -0.0057(6) 0.0021(6) -0.0088(7)
C43B 0.0221(8) 0.0303(8) 0.0298(8) -0.0043(6) 0.0009(6) -0.0074(7)
C49A 0.0317(9) 0.0223(8) 0.0290(8) 0.0017(6) -0.0100(7) -0.0089(7)
C3A 0.0320(9) 0.0249(8) 0.0312(8) -0.0053(6) -0.0006(7) -0.0088(7)
C10B 0.0346(9) 0.0218(7) 0.0312(8) 0.0001(6) -0.0040(7) -0.0127(7)
C11B 0.0324(9) 0.0206(7) 0.0340(8) -0.0050(6) -0.0065(7) -0.0060(7)
C1A 0.0410(9) 0.0236(8) 0.0274(8) 0.0015(6) -0.0028(7) -0.0137(7)
C49B 0.0273(8) 0.0275(8) 0.0318(8) -0.0138(7) 0.0058(7) -0.0075(7)
C10A 0.0241(8) 0.0339(9) 0.0333(8) -0.0066(7) 0.0064(6) -0.0130(7)
C3B 0.0250(8) 0.0387(9) 0.0252(8) -0.0035(7) 0.0057(6) -0.0134(7)
C12A 0.0320(9) 0.0265(8) 0.0309(8) -0.0021(7) -0.0024(7) -0.0082(7)
C2A 0.0360(9) 0.0312(8) 0.0296(8) 0.0022(7) 0.0051(7) -0.0174(7)
C47A 0.0499(10) 0.0223(8) 0.0299(8) 0.0020(6) -0.0062(7) -0.0191(7)
C46A 0.0363(9) 0.0307(8) 0.0358(9) 0.0016(7) 0.0002(7) -0.0199(7)
C11A 0.0243(8) 0.0297(8) 0.0398(9) -0.0086(7) 0.0027(7) -0.0077(7)
C44B 0.0275(9) 0.0297(8) 0.0445(10) -0.0013(7) 0.0023(7) -0.0130(7)
C45A 0.0406(10) 0.0176(7) 0.0344(9) -0.0024(6) -0.0047(7) -0.0059(7)
C45B 0.0208(8) 0.0447(10) 0.0350(9) -0.0093(8) -0.0011(7) -0.0065(7)
C46B 0.0254(9) 0.0601(12) 0.0378(9) -0.0126(8) 0.0071(7) -0.0235(9)
C47B 0.0353(10) 0.0433(10) 0.0499(11) -0.0048(8) 0.0064(8) -0.0251(9)

loop_
_atom_type_symbol
_atom_type_description
_atom_type_scat_dispersion_real
_atom_type_scat_dispersion_imag
_atom_type_scat_source
C C 0.0181 0.0091 'International Tables Vol C Tables 4.2.6.8 and 6.1.1.4'
H H 0.0000 0.0000 'International Tables Vol C Tables 4.2.6.8 and 6.1.1.4'
N N 0.0311 0.0180 'International Tables Vol C Tables 4.2.6.8 and 6.1.1.4'

loop_
_geom_angle_atom_site_label_1
_geom_angle_atom_site_label_2
_geom_angle_atom_site_label_3
_geom_angle
C31A N3A C23A 112.75(11)
C22A N3A C31A 119.93(11)
C22A N3A C23A 117.56(11)
C29B N3B C28B 112.72(11)
C22B N3B C29B 120.41(11)
C22B N3B C28B 117.52(11)
C7B N2B C8B 116.72(12)
C36B N4B C37B 108.54(11)
C36B N4B C42B 124.02(12)
C37B N4B C42B 127.45(12)
C41A N4A C42A 125.68(12)
C38A N4A C41A 108.70(11)
C38A N4A C42A 125.61(12)
C7B N1B C16B 117.08(12)
C7A N2A C8A 116.50(12)
C7A N1A C16A 117.19(13)
C32A C31A N3A 120.61(12)
C30A C31A N3A 118.49(12)
C30A C31A C32A 120.52(12)
C28A C23A N3A 118.63(12)
C24A C23A N3A 119.39(12)
C24A C23A C28A 121.98(13)
C30B C29B N3B 120.81(12)
C40B C29B N3B 118.61(12)
C40B C29B C30B 120.30(12)
C31A C32A C33A 134.26(13)
C31A C32A C41A 118.58(13)
C41A C32A C33A 107.07(12)
C23B C28B N3B 118.66(12)
C27B C28B N3B 119.64(12)
C27B C28B C23B 121.70(13)
C34A C33A C32A 134.26(13)
C34A C33A C38A 119.34(13)
C38A C33A C32A 106.40(12)
C16B C15B C8B 117.84(13)
C16B C15B H15B 122.0(11)
C8B C15B H15B 120.2(11)
C23A C28A C27A 117.66(13)
C23A C28A C29A 118.27(12)
C27A C28A C29A 124.04(13)
N4A C41A C32A 108.71(12)
C40A C41A N4A 129.28(13)
C40A C41A C32A 122.00(13)
C18B C17B C16B 123.16(13)
C18B C17B C19B 117.60(13)
C19B C17B C16B 119.08(13)
C8A C15A H15A 121.2(12)
C16A C15A C8A 117.81(13)
C16A C15A H15A 120.9(11)
N4B C36B C31B 109.40(12)
N4B C36B C35B 128.24(13)
C35B C36B C31B 122.34(13)
C20B C22B N3B 121.49(12)
C20B C22B C21B 117.99(12)
C21B C22B N3B 120.50(12)
C33A C34A H34A 120.1(10)
C35A C34A C33A 118.88(13)
C35A C34A H34A 121.0(10)
C29B C30B C31B 134.31(13)
C29B C30B C37B 118.77(12)
C37B C30B C31B 106.91(12)
C20A C22A N3A 121.33(12)
C20A C22A C21A 118.05(13)
C21A C22A N3A 120.57(12)
C36B C31B C30B 106.37(12)
C32B C31B C36B 118.91(13)
C32B C31B C30B 134.72(13)
C29B C40B C39B 118.76(13)
C29B C40B C41B 118.20(12)
C39B C40B C41B 123.04(12)
N4B C37B C30B 108.77(12)
C38B C37B N4B 129.36(13)
C38B C37B C30B 121.85(13)
C23A C24A H24A 119.0(10)
C25A C24A C23A 119.45(13)
C25A C24A H24A 121.5(10)
N2B C7B N1B 125.86(13)
N2B C7B C6B 117.93(12)
N1B C7B C6B 116.16(12)
N2A C7A N1A 125.61(13)
N2A C7A C6A 118.18(12)
N1A C7A C6A 116.14(13)
N1B C16B C15B 121.11(13)
N1B C16B C17B 115.39(12)
C15B C16B C17B 123.48(13)
N2A C8A C15A 121.74(14)
N2A C8A C14A 117.27(12)
C15A C8A C14A 120.92(13)
C27A C26A H26A 119.9(10)
C25A C26A C27A 120.70(13)
C25A C26A H26A 119.4(10)
C31A C30A C29A 118.28(12)
C31A C30A C39A 118.68(13)
C39A C30A C29A 123.01(13)
C28A C27A H27A 120.0(11)
C26A C27A C28A 120.66(14)
C26A C27A H27A 119.4(11)
C31B C32B H32B 120.1(10)
C33B C32B C31B 118.86(13)
C33B C32B H32B 121.1(10)
C28B C23B C24B 117.62(13)
C28B C23B C41B 118.42(12)
C24B C23B C41B 123.95(13)
C22A C20A H20A 118.8(11)
C18A C20A C22A 120.76(13)
C18A C20A H20A 120.4(11)
C17B C18B H18B 119.8(10)
C20B C18B C17B 121.21(13)
C20B C18B H18B 119.0(10)
C19A C17A C16A 119.46(13)
C19A C17A C18A 117.61(13)
C18A C17A C16A 122.72(13)
N1A C16A C15A 121.07(13)
N1A C16A C17A 115.50(12)
C15A C16A C17A 123.34(13)
C1B C6B C7B 120.63(12)
C1B C6B C5B 119.00(13)
C5B C6B C7B 120.29(13)
N2B C8B C15B 121.32(13)
N2B C8B C14B 116.79(12)
C15B C8B C14B 121.86(13)
C32B C33B C34B 121.13(14)
C32B C33B H33B 119.9(10)
C34B C33B H33B 119.0(10)
C34A C35A C36A 120.83(14)
C34A C35A H35A 119.6(10)
C36A C35A H35A 119.5(10)
C24A C25A H25A 118.8(10)
C26A C25A C24A 119.41(13)
C26A C25A H25A 121.8(10)
C37B C38B C39B 117.74(13)
C37B C38B H38B 120.8(10)
C39B C38B H38B 121.4(10)
N4A C38A C33A 109.12(12)
N4A C38A C37A 129.00(13)
C37A C38A C33A 121.82(13)
C33B C34B H34B 119.7(10)
C35B C34B C33B 121.28(13)
C35B C34B H34B 119.0(10)
C13A C14A C8A 121.17(13)
C13A C14A C9A 118.44(14)
C9A C14A C8A 120.32(13)
C43B C42B N4B 119.46(13)
C44B C42B N4B 119.96(14)
C44B C42B C43B 120.50(14)
C22A C21A H21A 120.7(10)
C19A C21A C22A 120.44(13)
C19A C21A H21A 118.8(10)
C28A C29A C30A 107.23(11)
C28A C29A C48A 107.94(11)
C30A C29A C48A 109.59(12)
C49A C29A C28A 111.90(12)
C49A C29A C30A 111.64(12)
C49A C29A C48A 108.46(12)
C35A C36A H36A 119.0(10)
C37A C36A C35A 121.56(14)
C37A C36A H36A 119.4(10)
C17A C19A H19A 118.5(11)
C21A C19A C17A 121.83(13)
C21A C19A H19A 119.7(11)
C43A C42A N4A 119.59(13)
C44A C42A N4A 119.99(13)
C44A C42A C43A 120.42(14)
C23B C24B H24B 120.2(10)
C25B C24B C23B 121.08(14)
C25B C24B H24B 118.7(10)
C27B C26B C25B 119.53(14)
C27B C26B H26B 119.2(10)
C25B C26B H26B 121.3(10)
C40B C39B H39B 119.9(10)
C38B C39B C40B 122.54(13)
C38B C39B H39B 117.5(10)
C40B C41B C48B 109.71(12)
C23B C41B C40B 107.01(11)
C23B C41B C48B 108.15(11)
C49B C41B C40B 112.01(12)
C49B C41B C23B 111.92(12)
C49B C41B C48B 107.98(12)
C20A C18A C17A 121.16(13)
C20A C18A H18A 119.2(10)
C17A C18A H18A 119.6(10)
C28B C27B H27B 118.7(10)
C26B C27B C28B 119.64(14)
C26B C27B H27B 121.6(10)
C30A C39A H39A 119.4(10)
C40A C39A C30A 122.52(13)
C40A C39A H39A 118.1(10)
C22B C20B H20B 120.3(10)
C18B C20B C22B 120.79(13)
C18B C20B H20B 118.9(10)
C22B C21B H21B 119.8(11)
C19B C21B C22B 120.51(13)
C19B C21B H21B 119.7(11)
C13B C14B C8B 121.31(13)
C13B C14B C9B 118.62(14)
C9B C14B C8B 120.03(13)
C36B C35B H35B 120.5(11)
C34B C35B C36B 117.47(13)
C34B C35B H35B 122.1(11)
C38A C37A H37A 122.2(11)
C36A C37A C38A 117.50(13)
C36A C37A H37A 120.3(11)
C41A C40A H40A 121.4(11)
C39A C40A C41A 117.64(13)
C39A C40A H40A 121.0(11)
C6B C1B H1B 119.5(11)
C2B C1B C6B 120.45(14)
C2B C1B H1B 120.0(11)
C4A C6A C7A 120.29(14)
C5A C6A C7A 120.58(13)
C5A C6A C4A 119.04(14)
C17B C19B H19B 118.0(10)
C21B C19B C17B 121.85(13)
C21B C19B H19B 120.2(11)
C6B C5B H5B 119.5(11)
C4B C5B C6B 120.35(14)
C4B C5B H5B 120.1(11)
C14A C13A H13A 118.9(11)
C12A C13A C14A 121.06(15)
C12A C13A H13A 119.9(11)
C14B C13B H13B 120.6(11)
C12B C13B C14B 120.80(15)
C12B C13B H13B 118.6(11)
C41B C48B H48C 110.6(10)
C41B C48B H48A 109.1(10)
C41B C48B H48B 112.3(10)
H48C C48B H48A 108.0(14)
H48C C48B H48B 108.1(14)
H48A C48B H48B 108.6(14)
C14A C9A H9A 118.9(11)
C10A C9A C14A 120.29(15)
C10A C9A H9A 120.8(10)
C14B C9B H9B 118.3(11)
C10B C9B C14B 120.44(15)
C10B C9B H9B 121.3(11)
C24B C25B C26B 120.26(14)
C24B C25B H25B 119.0(11)
C26B C25B H25B 120.7(11)
C6A C4A H4A 118.5(12)
C2A C4A C6A 120.20(15)
C2A C4A H4A 121.3(12)
C29A C48A H1AA 113.8(10)
C29A C48A H4AA 108.6(10)
C29A C48A H3AA 109.1(11)
H1AA C48A H4AA 107.5(14)
H1AA C48A H3AA 108.1(15)
H4AA C48A H3AA 109.9(15)
C5B C4B C3B 120.38(14)
C5B C4B H4B 120.6(12)
C3B C4B H4B 119.0(12)
C42A C43A C45A 119.36(15)
C42A C43A H43A 118.6(11)
C45A C43A H43A 122.1(11)
C13B C12B H12B 119.7(12)
C11B C12B C13B 120.18(15)
C11B C12B H12B 120.1(12)
C6A C5A H5A 120.7(11)
C3A C5A C6A 120.43(14)
C3A C5A H5A 118.8(11)
C42A C44A C46A 119.76(15)
C42A C44A H44A 119.8(11)
C46A C44A H44A 120.5(11)
C1B C2B C3B 120.08(15)
C1B C2B H2B 120.1(10)
C3B C2B H2B 119.8(10)
C42B C43B C45B 119.22(15)
C42B C43B H43B 118.8(11)
C45B C43B H43B 121.9(11)
C29A C49A H2AA 111.2(11)
C29A C49A H5AA 111.1(11)
C29A C49A H0AA 111.8(11)
H2AA C49A H5AA 108.6(15)
H2AA C49A H0AA 107.1(15)
H5AA C49A H0AA 106.9(15)
C5A C3A C1A 120.25(15)
C5A C3A H3A 122.4(10)
C1A C3A H3A 117.3(10)
C9B C10B C11B 120.26(15)
C9B C10B H10B 117.9(10)
C11B C10B H10B 121.8(10)
C12B C11B C10B 119.67(15)
C12B C11B H11B 120.8(10)
C10B C11B H11B 119.5(10)
C3A C1A H1A 120.1(11)
C2A C1A C3A 119.57(15)
C2A C1A H1A 120.3(11)
C41B C49B H49B 110.0(11)
C41B C49B H49A 110.3(11)
C41B C49B H49C 111.9(11)
H49B C49B H49A 107.7(15)
H49B C49B H49C 108.9(15)
H49A C49B H49C 107.9(15)
C9A C10A C11A 120.55(15)
C9A C10A H10A 118.6(12)
C11A C10A H10A 120.8(12)
C4B C3B C2B 119.74(14)
C4B C3B H3B 120.1(11)
C2B C3B H3B 120.1(11)
C13A C12A C11A 120.00(16)
C13A C12A H12A 118.0(11)
C11A C12A H12A 122.0(11)
C4A C2A H2A 119.2(12)
C1A C2A C4A 120.50(15)
C1A C2A H2A 120.3(11)
C46A C47A C45A 120.07(15)
C46A C47A H47A 121.2(12)
C45A C47A H47A 118.7(12)
C44A C46A H46A 119.1(12)
C47A C46A C44A 120.00(16)
C47A C46A H46A 120.9(12)
C10A C11A H11A 120.5(11)
C12A C11A C10A 119.60(15)
C12A C11A H11A 119.9(11)
C42B C44B C47B 119.49(16)
C42B C44B H44B 118.8(12)
C47B C44B H44B 121.7(12)
C43A C45A H45A 119.9(11)
C47A C45A C43A 120.37(16)
C47A C45A H45A 119.7(11)
C43B C45B H45B 120.0(12)
C46B C45B C43B 120.47(16)
C46B C45B H45B 119.5(12)
C45B C46B C47B 120.02(16)
C45B C46B H46B 120.0(12)
C47B C46B H46B 120.0(12)
C44B C47B H47B 119.7(13)
C46B C47B C44B 120.27(17)
C46B C47B H47B 119.7(13)

loop_
_geom_bond_atom_site_label_1
_geom_bond_atom_site_label_2
_geom_bond_distance
N3A C31A 1.4347(17)
N3A C23A 1.4359(17)
N3A C22A 1.4152(17)
N3B C29B 1.4315(17)
N3B C28B 1.4363(17)
N3B C22B 1.4160(17)
N2B C7B 1.3393(19)
N2B C8B 1.3440(18)
N4B C36B 1.3896(18)
N4B C37B 1.3940(18)
N4B C42B 1.4282(18)
N4A C41A 1.3935(18)
N4A C38A 1.3908(18)
N4A C42A 1.4263(17)
N1B C7B 1.3395(18)
N1B C16B 1.3451(18)
N2A C7A 1.3419(19)
N2A C8A 1.3445(19)
N1A C7A 1.3431(18)
N1A C16A 1.3468(18)
C31A C32A 1.4025(19)
C31A C30A 1.3970(19)
C23A C28A 1.3958(19)
C23A C24A 1.3903(19)
C29B C30B 1.4036(19)
C29B C40B 1.3969(19)
C32A C33A 1.4479(19)
C32A C41A 1.4135(19)
C28B C23B 1.3945(19)
C28B C27B 1.391(2)
C33A C34A 1.399(2)
C33A C38A 1.4155(19)
C15B C16B 1.384(2)
C15B C8B 1.3930(19)
C15B H15B 0.981(19)
C28A C27A 1.397(2)
C28A C29A 1.5302(19)
C41A C40A 1.392(2)
C17B C16B 1.4774(18)
C17B C18B 1.393(2)
C17B C19B 1.396(2)
C15A C8A 1.3896(19)
C15A C16A 1.382(2)
C15A H15A 0.958(19)
C36B C31B 1.4134(19)
C36B C35B 1.394(2)
C22B C20B 1.398(2)
C22B C21B 1.4042(19)
C34A C35A 1.387(2)
C34A H34A 0.985(17)
C30B C31B 1.4491(19)
C30B C37B 1.4165(19)
C22A C20A 1.3970(19)
C22A C21A 1.4042(19)
C31B C32B 1.400(2)
C40B C39B 1.406(2)
C40B C41B 1.5374(19)
C37B C38B 1.388(2)
C24A C25A 1.390(2)
C24A H24A 0.988(18)
C7B C6B 1.4854(19)
C7A C6A 1.486(2)
C8A C14A 1.487(2)
C26A C27A 1.393(2)
C26A C25A 1.388(2)
C26A H26A 0.980(17)
C30A C29A 1.5335(19)
C30A C39A 1.4060(19)
C27A H27A 0.989(19)
C32B C33B 1.387(2)
C32B H32B 1.014(18)
C23B C24B 1.397(2)
C23B C41B 1.528(2)
C20A C18A 1.389(2)
C20A H20A 0.985(19)
C18B C20B 1.3901(19)
C18B H18B 0.997(18)
C17A C16A 1.4785(19)
C17A C19A 1.393(2)
C17A C18A 1.396(2)
C6B C1B 1.395(2)
C6B C5B 1.3956(19)
C8B C14B 1.488(2)
C33B C34B 1.402(2)
C33B H33B 0.994(17)
C35A C36A 1.402(2)
C35A H35A 1.022(18)
C25A H25A 0.985(18)
C38B C39B 1.388(2)
C38B H38B 0.996(18)
C38A C37A 1.395(2)
C34B C35B 1.382(2)
C34B H34B 0.995(19)
C14A C13A 1.398(2)
C14A C9A 1.399(2)
C42B C43B 1.389(2)
C42B C44B 1.386(2)
C21A C19A 1.379(2)
C21A H21A 1.001(18)
C29A C48A 1.550(2)
C29A C49A 1.528(2)
C36A C37A 1.384(2)
C36A H36A 0.988(18)
C19A H19A 1.006(19)
C42A C43A 1.388(2)
C42A C44A 1.388(2)
C24B C25B 1.388(2)
C24B H24B 0.995(18)
C26B C27B 1.386(2)
C26B C25B 1.392(2)
C26B H26B 1.014(18)
C39B H39B 0.996(18)
C41B C48B 1.552(2)
C41B C49B 1.528(2)
C18A H18A 0.992(19)
C27B H27B 0.990(18)
C39A C40A 1.387(2)
C39A H39A 0.999(17)
C20B H20B 0.996(17)
C21B C19B 1.378(2)
C21B H21B 0.984(19)
C14B C13B 1.392(2)
C14B C9B 1.400(2)
C35B H35B 0.979(19)
C37A H37A 0.984(18)
C40A H40A 1.003(19)
C1B C2B 1.388(2)
C1B H1B 0.978(18)
C6A C4A 1.396(2)
C6A C5A 1.395(2)
C19B H19B 0.991(18)
C5B C4B 1.384(2)
C5B H5B 1.000(19)
C13A C12A 1.384(2)
C13A H13A 0.99(2)
C13B C12B 1.389(2)
C13B H13B 0.99(2)
C48B H48C 1.011(19)
C48B H48A 1.008(18)
C48B H48B 1.013(19)
C9A C10A 1.385(2)
C9A H9A 0.992(18)
C9B C10B 1.387(2)
C9B H9B 0.986(19)
C25B H25B 0.983(19)
C4A C2A 1.388(2)
C4A H4A 1.01(2)
C48A H1AA 1.020(19)
C48A H4AA 1.007(18)
C48A H3AA 1.00(2)
C4B C3B 1.387(2)
C4B H4B 1.00(2)
C43A C45A 1.391(2)
C43A H43A 1.016(19)
C12B C11B 1.383(2)
C12B H12B 0.99(2)
C5A C3A 1.388(2)
C5A H5A 1.011(19)
C44A C46A 1.391(2)
C44A H44A 0.979(19)
C2B C3B 1.388(2)
C2B H2B 0.980(18)
C43B C45B 1.394(2)
C43B H43B 1.01(2)
C49A H2AA 1.016(19)
C49A H5AA 1.00(2)
C49A H0AA 0.986(19)
C3A C1A 1.389(2)
C3A H3A 1.045(19)
C10B C11B 1.390(2)
C10B H10B 0.995(18)
C11B H11B 1.012(19)
C1A C2A 1.386(2)
C1A H1A 0.982(19)
C49B H49B 1.00(2)
C49B H49A 1.00(2)
C49B H49C 0.99(2)
C10A C11A 1.391(2)
C10A H10A 0.98(2)
C3B H3B 0.972(19)
C12A C11A 1.385(2)
C12A H12A 0.987(19)
C2A H2A 1.00(2)
C47A C46A 1.383(3)
C47A C45A 1.385(3)
C47A H47A 1.00(2)
C46A H46A 1.00(2)
C11A H11A 1.013(19)
C44B C47B 1.393(2)
C44B H44B 1.00(2)
C45A H45A 1.00(2)
C45B C46B 1.380(3)
C45B H45B 1.00(2)
C46B C47B 1.380(3)
C46B H46B 0.99(2)
C47B H47B 0.98(2)
